data_2238638
loop_
_publ_author_name
'Xiao, Han'
'Yang, Wan-Qiu'
'Shen, Liang'

_publ_section_title
;
 2-Dichloromethyl-<i>N</i>-ethyl-5-(1-phenylsilolan-1-yl)cyclopent-3-enecarboxamide
;
_journal_issue 10
_journal_name_full 'Acta Crystallographica Section E'
_journal_page_first o1530
_journal_paper_doi 10.1107/S160053681302446X
_journal_volume 69
_journal_year 2013
_chemical_formula_iupac 'C19 H25 Cl2 N O Si'
_chemical_formula_moiety 'C19 H25 Cl2 N O Si'
_chemical_formula_sum 'C19 H25 Cl2 N O Si'
_chemical_formula_weight 382.39
_chemical_name_systematic 2-Dichloromethyl-<i>N</i>-ethyl-5-(1-phenylsilolan-1-yl)cyclopent-3-enecarboxamide
_space_group_IT_number 43
_symmetry_cell_setting orthorhombic
_symmetry_space_group_name_Hall 'F 2 -2d'
_symmetry_space_group_name_H-M 'F d d 2'
_atom_sites_solution_hydrogens geom
_atom_sites_solution_primary direct
_atom_sites_solution_secondary difmap
_audit_creation_method SHELXL-97
_cell_angle_alpha 90.00
_cell_angle_beta 90.00
_cell_angle_gamma 90.00
_cell_formula_units_Z 16
_cell_length_a 42.892(9)
_cell_length_b 13.335(3)
_cell_length_c 14.234(3)
_cell_measurement_reflns_used 25
_cell_measurement_temperature 295(2)
_cell_measurement_theta_max 13
_cell_measurement_theta_min 9
_cell_volume 8141(3)
_computing_cell_refinement 'CAD-4 Software (Enraf--Nonius, 1985)'
_computing_data_collection 'CAD-4 Software (Enraf--Nonius, 1985)'
_computing_data_reduction 'XCAD4 (Harms & Wocadlo, 1995)'
_computing_molecular_graphics 'SHELXTL (Sheldrick, 2008)'
_computing_publication_material 'publCIF (Westrip, 2010)'
_computing_structure_refinement 'SHELXL97 (Sheldrick, 2008)'
_computing_structure_solution 'SHELXS97 (Sheldrick, 2008)'
_diffrn_ambient_temperature 295(2)
_diffrn_measured_fraction_theta_full 0.987
_diffrn_measured_fraction_theta_max 0.987
_diffrn_measurement_device_type 'Enraf--Nonius CAD-4'
_diffrn_measurement_method \w/2\q
_diffrn_radiation_monochromator graphite
_diffrn_radiation_source 'fine-focus sealed tube'
_diffrn_radiation_type MoK\a
_diffrn_radiation_wavelength 0.71073
_diffrn_reflns_av_R_equivalents 0.0447
_diffrn_reflns_av_sigmaI/netI 0.0552
_diffrn_reflns_limit_h_max 51
_diffrn_reflns_limit_h_min -51
_diffrn_reflns_limit_k_max 16
_diffrn_reflns_limit_k_min 0
_diffrn_reflns_limit_l_max 0
_diffrn_reflns_limit_l_min -17
_diffrn_reflns_number 3814
_diffrn_reflns_theta_full 25.37
_diffrn_reflns_theta_max 25.37
_diffrn_reflns_theta_min 1.90
_diffrn_standards_decay_% 1
_diffrn_standards_interval_count 200
_diffrn_standards_interval_time 120
_diffrn_standards_number 3
_exptl_absorpt_coefficient_mu 0.384
_exptl_absorpt_correction_T_max 0.9626
_exptl_absorpt_correction_T_min 0.9272
_exptl_absorpt_correction_type psi-scan
_exptl_absorpt_process_details '(North <i>et al.</i>, 1968)'
_exptl_crystal_colour colourless
_exptl_crystal_density_diffrn 1.248
_exptl_crystal_density_method 'not measured'
_exptl_crystal_description block
_exptl_crystal_F_000 3232
_exptl_crystal_size_max 0.20
_exptl_crystal_size_mid 0.10
_exptl_crystal_size_min 0.10
_refine_diff_density_max 0.171
_refine_diff_density_min -0.221
_refine_ls_extinction_coef 0.00184(15)
_refine_ls_extinction_expression Fc^*^=kFc[1+0.001xFc^2^\l^3^/sin(2\q)]^-1/4^
_refine_ls_extinction_method 'SHELXTL (Sheldrick, 2008)'
_refine_ls_goodness_of_fit_ref 1.029
_refine_ls_hydrogen_treatment constr
_refine_ls_matrix_type full
_refine_ls_number_parameters 219
_refine_ls_number_reflns 1925
_refine_ls_number_restraints 1
_refine_ls_restrained_S_all 1.029
_refine_ls_R_factor_all 0.0766
_refine_ls_R_factor_gt 0.0476
_refine_ls_shift/su_max 0.000
_refine_ls_shift/su_mean 0.000
_refine_ls_structure_factor_coef Fsqd
_refine_ls_weighting_details 'calc w=1/[\s^2^(Fo^2^)+(0.0512P)^2^+0.0000P] where P=(Fo^2^+2Fc^2^)/3'
_refine_ls_weighting_scheme calc
_refine_ls_wR_factor_gt 0.0953
_refine_ls_wR_factor_ref 0.1060
_reflns_number_gt 1375
_reflns_number_total 1925
_reflns_threshold_expression I>2sigma(I)
_cod_data_source_file im2436.cif
_cod_data_source_block I
_cod_database_code 2238638

loop_
_symmetry_equiv_pos_as_xyz
'x, y, z'
'-x, -y, z'
'-x+1/4, y+1/4, z+1/4'
'x+3/4, -y+3/4, z+1/4'
'x, y+1/2, z+1/2'
'-x, -y+1/2, z+1/2'
'-x+1/4, y+3/4, z+3/4'
'x+3/4, -y+5/4, z+3/4'
'x+1/2, y, z+1/2'
'-x+1/2, -y, z+1/2'
'-x+3/4, y+1/4, z+3/4'
'x+5/4, -y+3/4, z+3/4'
'x+1/2, y+1/2, z'
'-x+1/2, -y+1/2, z'
'-x+3/4, y+3/4, z+1/4'
'x+5/4, -y+5/4, z+1/4'

loop_
_atom_site_type_symbol
_atom_site_label
_atom_site_fract_x
_atom_site_fract_y
_atom_site_fract_z
_atom_site_U_iso_or_equiv
_atom_site_adp_type
_atom_site_calc_flag
_atom_site_refinement_flags
_atom_site_occupancy
_atom_site_symmetry_multiplicity
C C1 0.94858(13) -0.0023(4) 0.1728(4) 0.0739(16) Uani d . 1 1
H H1A 0.9458 -0.0079 0.2374 0.089 Uiso calc R 1 1
C C2 0.94605(15) -0.0875(5) 0.1173(5) 0.090(2) Uani d . 1 1
H H2A 0.9415 -0.1492 0.1446 0.108 Uiso calc R 1 1
C C3 0.95014(17) -0.0805(6) 0.0235(6) 0.100(2) Uani d . 1 1
H H3A 0.9488 -0.1376 -0.0137 0.120 Uiso calc R 1 1
C C4 0.95610(19) 0.0076(7) -0.0158(5) 0.116(3) Uani d . 1 1
H H4A 0.9586 0.0119 -0.0805 0.139 Uiso calc R 1 1
C C5 0.95859(15) 0.0936(5) 0.0391(4) 0.0888(19) Uani d . 1 1
H H5A 0.9627 0.1548 0.0103 0.107 Uiso calc R 1 1
C C6 0.95507(10) 0.0902(4) 0.1349(3) 0.0557(12) Uani d . 1 1
C C7 0.98950(12) 0.2923(4) 0.1792(4) 0.0792(17) Uani d . 1 1
H H7A 1.0041 0.2612 0.1360 0.095 Uiso calc R 1 1
H H7B 0.9818 0.3542 0.1519 0.095 Uiso calc R 1 1
C C8 1.00467(18) 0.3112(6) 0.2756(6) 0.123(3) Uani d . 1 1
H H8A 1.0266 0.3264 0.2670 0.148 Uiso calc R 1 1
H H8B 0.9949 0.3687 0.3051 0.148 Uiso calc R 1 1
C C9 1.00157(18) 0.2240(8) 0.3370(5) 0.128(3) Uani d . 1 1
H H9A 1.0062 0.2434 0.4012 0.154 Uiso calc R 1 1
H H9B 1.0165 0.1731 0.3184 0.154 Uiso calc R 1 1
C C10 0.96865(14) 0.1803(4) 0.3323(4) 0.0796(16) Uani d . 1 1
H H10A 0.9549 0.2136 0.3764 0.096 Uiso calc R 1 1
H H10B 0.9688 0.1089 0.3455 0.096 Uiso calc R 1 1
C C11 0.91725(10) 0.2683(3) 0.2005(3) 0.0526(11) Uani d . 1 1
H H11A 0.9139 0.2893 0.1353 0.063 Uiso calc R 1 1
C C12 0.91344(13) 0.3580(4) 0.2632(4) 0.0716(15) Uani d . 1 1
H H12A 0.9276 0.4108 0.2644 0.086 Uiso calc R 1 1
C C13 0.88879(14) 0.3557(4) 0.3152(4) 0.0754(15) Uani d . 1 1
H H13A 0.8841 0.4044 0.3598 0.090 Uiso calc R 1 1
C C14 0.86844(11) 0.2662(3) 0.2964(3) 0.0563(12) Uani d . 1 1
H H14A 0.8647 0.2304 0.3554 0.068 Uiso calc R 1 1
C C15 0.88968(9) 0.2007(3) 0.2312(3) 0.0448(10) Uani d . 1 1
H H15A 0.8982 0.1458 0.2692 0.054 Uiso calc R 1 1
C C16 0.87364(10) 0.1546(3) 0.1461(3) 0.0460(10) Uani d . 1 1
C C17 0.85258(15) 0.0022(4) 0.0751(4) 0.0873(18) Uani d . 1 1
H H17A 0.8307 0.0203 0.0759 0.105 Uiso calc R 1 1
H H17B 0.8611 0.0230 0.0151 0.105 Uiso calc R 1 1
C C18 0.85540(18) -0.1051(4) 0.0838(6) 0.113(2) Uani d . 1 1
H H18A 0.8427 -0.1371 0.0369 0.169 Uiso calc R 1 1
H H18B 0.8486 -0.1255 0.1451 0.169 Uiso calc R 1 1
H H18C 0.8768 -0.1243 0.0751 0.169 Uiso calc R 1 1
C C19 0.83734(11) 0.2984(4) 0.2541(4) 0.0637(13) Uani d . 1 1
H H19A 0.8411 0.3267 0.1916 0.076 Uiso calc R 1 1
Cl Cl1 0.81918(4) 0.39170(15) 0.32648(13) 0.1198(8) Uani d . 1 1
Cl Cl2 0.81099(3) 0.19693(13) 0.24396(13) 0.0928(6) Uani d . 1 1
N N1 0.86865(8) 0.0559(2) 0.1503(3) 0.0522(10) Uani d . 1 1
H H1 0.8751 0.0231 0.1986 0.063 Uiso d R 1 1
O O1 0.86593(8) 0.2069(2) 0.0793(2) 0.0605(9) Uani d . 1 1
Si Si1 0.95663(3) 0.20524(10) 0.20897(9) 0.0551(4) Uani d . 1 1

loop_
_atom_site_aniso_label
_atom_site_aniso_U_11
_atom_site_aniso_U_22
_atom_site_aniso_U_33
_atom_site_aniso_U_12
_atom_site_aniso_U_13
_atom_site_aniso_U_23
C1 0.088(4) 0.065(3) 0.070(4) 0.010(3) 0.005(3) -0.005(3)
C2 0.105(5) 0.063(4) 0.103(6) 0.012(3) -0.001(4) -0.011(4)
C3 0.112(5) 0.094(5) 0.093(6) 0.010(4) 0.002(4) -0.038(5)
C4 0.167(7) 0.112(6) 0.068(5) -0.006(5) 0.024(5) -0.023(4)
C5 0.115(5) 0.080(4) 0.071(4) -0.016(4) 0.019(4) -0.001(3)
C6 0.048(2) 0.069(3) 0.050(3) 0.002(2) 0.009(2) -0.005(2)
C7 0.053(3) 0.082(4) 0.102(5) -0.016(3) 0.006(3) -0.011(3)
C8 0.091(5) 0.145(6) 0.133(7) -0.052(5) -0.030(5) -0.014(6)
C9 0.104(5) 0.190(9) 0.091(5) -0.026(6) -0.038(5) -0.008(6)
C10 0.088(4) 0.091(4) 0.060(3) 0.009(3) -0.008(3) -0.010(3)
C11 0.061(3) 0.045(2) 0.052(3) -0.009(2) 0.001(2) 0.000(2)
C12 0.074(4) 0.049(3) 0.092(4) -0.005(3) -0.013(3) -0.010(3)
C13 0.082(4) 0.072(3) 0.073(4) 0.013(3) -0.005(3) -0.027(3)
C14 0.071(3) 0.057(3) 0.041(3) 0.008(2) 0.005(2) -0.004(2)
C15 0.053(3) 0.043(2) 0.039(2) 0.001(2) 0.000(2) 0.006(2)
C16 0.047(2) 0.046(3) 0.045(3) 0.005(2) 0.0012(19) 0.006(2)
C17 0.117(5) 0.062(3) 0.083(4) -0.009(3) -0.034(4) -0.007(3)
C18 0.163(6) 0.072(4) 0.104(5) -0.024(4) -0.038(5) -0.016(4)
C19 0.064(3) 0.071(3) 0.056(3) 0.017(3) 0.004(3) -0.002(3)
Cl1 0.1200(14) 0.1454(16) 0.0939(12) 0.0787(12) 0.0007(11) -0.0313(12)
Cl2 0.0573(8) 0.1037(11) 0.1173(13) 0.0021(8) 0.0057(8) 0.0253(10)
N1 0.062(2) 0.043(2) 0.051(2) -0.0045(18) -0.0147(19) 0.0037(18)
O1 0.084(2) 0.0553(18) 0.0425(17) 0.0005(16) -0.0081(16) 0.0121(17)
Si1 0.0507(7) 0.0603(8) 0.0541(7) -0.0046(6) 0.0019(6) -0.0013(7)

loop_
_atom_type_symbol
_atom_type_description
_atom_type_scat_dispersion_real
_atom_type_scat_dispersion_imag
_atom_type_scat_source
C C 0.0033 0.0016 'International Tables Vol C Tables 4.2.6.8 and 6.1.1.4'
H H 0.0000 0.0000 'International Tables Vol C Tables 4.2.6.8 and 6.1.1.4'
Cl Cl 0.1484 0.1585 'International Tables Vol C Tables 4.2.6.8 and 6.1.1.4'
N N 0.0061 0.0033 'International Tables Vol C Tables 4.2.6.8 and 6.1.1.4'
O O 0.0106 0.0060 'International Tables Vol C Tables 4.2.6.8 and 6.1.1.4'
Si Si 0.0817 0.0704 'International Tables Vol C Tables 4.2.6.8 and 6.1.1.4'

loop_
_geom_angle_atom_site_label_1
_geom_angle_atom_site_label_2
_geom_angle_atom_site_label_3
_geom_angle
C6 C1 C2 121.8(6)
C6 C1 H1A 119.1
C2 C1 H1A 119.1
C3 C2 C1 119.8(7)
C3 C2 H2A 120.1
C1 C2 H2A 120.1
C4 C3 C2 120.2(7)
C4 C3 H3A 119.9
C2 C3 H3A 119.9
C3 C4 C5 120.6(7)
C3 C4 H4A 119.7
C5 C4 H4A 119.7
C6 C5 C4 121.5(6)
C6 C5 H5A 119.3
C4 C5 H5A 119.3
C5 C6 C1 116.2(5)
C5 C6 Si1 122.1(5)
C1 C6 Si1 121.6(4)
C8 C7 Si1 102.6(4)
C8 C7 H7A 111.3
Si1 C7 H7A 111.3
C8 C7 H7B 111.3
Si1 C7 H7B 111.3
H7A C7 H7B 109.2
C9 C8 C7 111.4(5)
C9 C8 H8A 109.3
C7 C8 H8A 109.3
C9 C8 H8B 109.3
C7 C8 H8B 109.3
H8A C8 H8B 108.0
C8 C9 C10 111.2(6)
C8 C9 H9A 109.4
C10 C9 H9A 109.4
C8 C9 H9B 109.4
C10 C9 H9B 109.4
H9A C9 H9B 108.0
C9 C10 Si1 103.3(5)
C9 C10 H10A 111.1
Si1 C10 H10A 111.1
C9 C10 H10B 111.1
Si1 C10 H10B 111.1
H10A C10 H10B 109.1
C12 C11 C15 102.3(4)
C12 C11 Si1 114.4(3)
C15 C11 Si1 113.9(3)
C12 C11 H11A 108.6
C15 C11 H11A 108.6
Si1 C11 H11A 108.6
C13 C12 C11 114.2(4)
C13 C12 H12A 122.9
C11 C12 H12A 122.9
C12 C13 C14 113.1(5)
C12 C13 H13A 123.4
C14 C13 H13A 123.4
C13 C14 C19 110.8(4)
C13 C14 C15 102.2(4)
C19 C14 C15 115.5(4)
C13 C14 H14A 109.3
C19 C14 H14A 109.3
C15 C14 H14A 109.3
C16 C15 C11 110.8(4)
C16 C15 C14 115.7(4)
C11 C15 C14 106.6(3)
C16 C15 H15A 107.8
C11 C15 H15A 107.8
C14 C15 H15A 107.8
O1 C16 N1 123.6(4)
O1 C16 C15 120.7(4)
N1 C16 C15 115.7(4)
C18 C17 N1 112.6(5)
C18 C17 H17A 109.1
N1 C17 H17A 109.1
C18 C17 H17B 109.1
N1 C17 H17B 109.1
H17A C17 H17B 107.8
C17 C18 H18A 109.5
C17 C18 H18B 109.5
H18A C18 H18B 109.5
C17 C18 H18C 109.5
H18A C18 H18C 109.5
H18B C18 H18C 109.5
C14 C19 Cl2 112.1(3)
C14 C19 Cl1 110.4(3)
Cl2 C19 Cl1 107.5(3)
C14 C19 H19A 108.9
Cl2 C19 H19A 108.9
Cl1 C19 H19A 108.9
C16 N1 C17 121.8(4)
C16 N1 H1 119.1
C17 N1 H1 119.1
C10 Si1 C6 113.4(2)
C10 Si1 C7 96.6(3)
C6 Si1 C7 114.2(2)
C10 Si1 C11 112.8(2)
C6 Si1 C11 107.3(2)
C7 Si1 C11 112.4(2)

loop_
_geom_bond_atom_site_label_1
_geom_bond_atom_site_label_2
_geom_bond_distance
C1 C6 1.375(7)
C1 C2 1.388(8)
C1 H1A 0.9300
C2 C3 1.350(10)
C2 H2A 0.9300
C3 C4 1.325(10)
C3 H3A 0.9300
C4 C5 1.393(9)
C4 H4A 0.9300
C5 C6 1.372(8)
C5 H5A 0.9300
C6 Si1 1.862(5)
C7 C8 1.539(10)
C7 Si1 1.875(5)
C7 H7A 0.9700
C7 H7B 0.9700
C8 C9 1.461(10)
C8 H8A 0.9700
C8 H8B 0.9700
C9 C10 1.529(10)
C9 H9A 0.9700
C9 H9B 0.9700
C10 Si1 1.859(6)
C10 H10A 0.9700
C10 H10B 0.9700
C11 C12 1.501(6)
C11 C15 1.550(6)
C11 Si1 1.891(5)
C11 H11A 0.9800
C12 C13 1.291(7)
C12 H12A 0.9300
C13 C14 1.502(7)
C13 H13A 0.9300
C14 C19 1.525(7)
C14 C15 1.567(6)
C14 H14A 0.9800
C15 C16 1.523(6)
C15 H15A 0.9800
C16 O1 1.224(5)
C16 N1 1.335(5)
C17 C18 1.442(8)
C17 N1 1.461(6)
C17 H17A 0.9700
C17 H17B 0.9700
C18 H18A 0.9600
C18 H18B 0.9600
C18 H18C 0.9600
C19 Cl2 1.769(5)
C19 Cl1 1.794(5)
C19 H19A 0.9800
N1 H1 0.8600

loop_
_geom_hbond_atom_site_label_D
_geom_hbond_atom_site_label_H
_geom_hbond_atom_site_label_A
_geom_hbond_site_symmetry_A
_geom_hbond_distance_DH
_geom_hbond_distance_HA
_geom_hbond_distance_DA
_geom_hbond_angle_DHA
N1 H1 O1 15_645 0.86 2.10 2.945(5) 169.5

loop_
_geom_torsion_atom_site_label_1
_geom_torsion_atom_site_label_2
_geom_torsion_atom_site_label_3
_geom_torsion_atom_site_label_4
_geom_torsion
C6 C1 C2 C3 0.3(10)
C1 C2 C3 C4 -1.0(12)
C2 C3 C4 C5 0.8(13)
C3 C4 C5 C6 0.1(12)
C4 C5 C6 C1 -0.8(10)
C4 C5 C6 Si1 -177.3(5)
C2 C1 C6 C5 0.6(9)
C2 C1 C6 Si1 177.1(4)
Si1 C7 C8 C9 31.3(8)
C7 C8 C9 C10 -44.1(9)
C8 C9 C10 Si1 32.6(7)
C15 C11 C12 C13 -4.7(6)
Si1 C11 C12 C13 -128.3(5)
C11 C12 C13 C14 -3.7(7)
C12 C13 C14 C19 -113.5(5)
C12 C13 C14 C15 10.1(6)
C12 C11 C15 C16 137.1(4)
Si1 C11 C15 C16 -98.9(4)
C12 C11 C15 C14 10.5(4)
Si1 C11 C15 C14 134.5(3)
C13 C14 C15 C16 -135.9(4)
C19 C14 C15 C16 -15.5(5)
C13 C14 C15 C11 -12.3(5)
C19 C14 C15 C11 108.1(4)
C11 C15 C16 O1 -49.2(5)
C14 C15 C16 O1 72.3(5)
C11 C15 C16 N1 131.2(4)
C14 C15 C16 N1 -107.3(4)
C13 C14 C19 Cl2 -173.0(4)
C15 C14 C19 Cl2 71.5(5)
C13 C14 C19 Cl1 -53.2(5)
C15 C14 C19 Cl1 -168.8(3)
O1 C16 N1 C17 -1.6(7)
C15 C16 N1 C17 178.0(4)
C18 C17 N1 C16 167.7(5)
C9 C10 Si1 C6 108.3(5)
C9 C10 Si1 C7 -11.6(5)
C9 C10 Si1 C11 -129.4(5)
C5 C6 Si1 C10 -154.6(5)
C1 C6 Si1 C10 29.1(5)
C5 C6 Si1 C7 -45.2(6)
C1 C6 Si1 C7 138.5(4)
C5 C6 Si1 C11 80.2(5)
C1 C6 Si1 C11 -96.2(4)
C8 C7 Si1 C10 -10.0(5)
C8 C7 Si1 C6 -129.4(5)
C8 C7 Si1 C11 108.0(5)
C12 C11 Si1 C10 49.2(4)
C15 C11 Si1 C10 -68.0(4)
C12 C11 Si1 C6 174.8(4)
C15 C11 Si1 C6 57.6(4)
C12 C11 Si1 C7 -58.8(4)
C15 C11 Si1 C7 -176.0(3)
